data_7060636
loop_
_publ_author_name
'Braun, Vanessa'
'Wurzenberger, Maximilian H. H.'
'Weippert, Valentin'
'Stierstorfer, J\"org'

_publ_section_title
;
 Tailoring the properties of 3d transition metal complexes with different
 N-cycloalkyl-substituted tetrazoles
;
_journal_issue 25
_journal_name_full 'New Journal of Chemistry'
_journal_page_first 11042
_journal_page_last 11050
_journal_paper_doi 10.1039/D1NJ01675J
_journal_volume 45
_journal_year 2021
_chemical_formula_moiety ' C32 H52 Cu2 N32 O2, 4(N O3)'
_chemical_formula_sum 'C32 H52 Cu2 N36 O14'
_chemical_formula_weight 1292.17
_chemical_name_common 'P -1'
_chemical_name_systematic triclinic
_space_group_IT_number 2
_space_group_name_Hall '-P 1'
_space_group_name_H-M_alt 'P -1'
_symmetry_cell_setting triclinic
_symmetry_Int_Tables_number 2
_symmetry_space_group_name_Hall '-P 1'
_symmetry_space_group_name_H-M 'P -1'
_atom_sites_solution_hydrogens difmap
_atom_sites_solution_primary difmap
_audit_creation_date 2020-06-25
_audit_creation_method SHELXL-2018/3
_audit_update_record
;
2021-02-04 deposited with the CCDC.	2021-04-28 downloaded from the CCDC.
;
_cell_angle_alpha 104.328(6)
_cell_angle_beta 106.897(5)
_cell_angle_gamma 91.541(5)
_cell_formula_units_Z 1
_cell_length_a 11.2105(7)
_cell_length_b 11.3324(8)
_cell_length_c 11.4691(7)
_cell_measurement_reflns_used 2446
_cell_measurement_temperature 113(2)
_cell_measurement_theta_max 28.5550
_cell_measurement_theta_min 2.2460
_cell_volume 1343.09(16)
_computing_cell_refinement 'CrysAlisPro 1.171.40.81a (Rigaku OD, 2020)'
_computing_data_collection 'CrysAlisPro 1.171.40.81a (Rigaku OD, 2020)'
_computing_data_reduction 'CrysAlisPro 1.171.40.81a (Rigaku OD, 2020)'
_computing_molecular_graphics 'Diamond 2.1c, Crystal Impact GbR'
_computing_publication_material 'Microsoft Word 2016'
_computing_structure_refinement 'SHELXL-2018/3 (Sheldrick, 2018)'
_computing_structure_solution 'SHELXT 2018/2 (Sheldrick, 2018)'
_diffrn_ambient_temperature 113(2)
_diffrn_detector 'CCD plate'
_diffrn_detector_area_resol_mean 15.9809
_diffrn_detector_type Sapphire3
_diffrn_measured_fraction_theta_full 0.993
_diffrn_measured_fraction_theta_max 0.985
_diffrn_measurement_details
;
List of Runs (angles in degrees, time in seconds):

  # Type    Start    End  Width  t~exp~   \w     \q     \k     \f   Frames
#--------------------------------------------------------------------------
  1  \w    -11.00  39.00   1.00    5.00    --   21.39  77.00 120.00   50
  2  \w     -2.00  92.00   1.00    5.00    --   21.39  57.00  60.00   94
  3  \w     -2.00  89.00   1.00    5.00    --   21.39  57.00 -60.00   91
  4  \w    -49.00  45.00   1.00    5.00    --   21.39 -57.00 150.00   94
;
_diffrn_measurement_device 'four-circle diffractometer'
_diffrn_measurement_device_type 'Xcalibur, Sapphire3'
_diffrn_measurement_method '\w scans'
_diffrn_orient_matrix_UB_11 -0.0601000000
_diffrn_orient_matrix_UB_12 -0.0261007000
_diffrn_orient_matrix_UB_13 -0.0419041000
_diffrn_orient_matrix_UB_21 -0.0151668000
_diffrn_orient_matrix_UB_22 0.0588180000
_diffrn_orient_matrix_UB_23 -0.0067354000
_diffrn_orient_matrix_UB_31 0.0240992000
_diffrn_orient_matrix_UB_32 -0.0089634000
_diffrn_orient_matrix_UB_33 -0.0519304000
_diffrn_radiation_monochromator graphite
_diffrn_radiation_probe x-ray
_diffrn_radiation_type MoK\a
_diffrn_radiation_wavelength 0.71073
_diffrn_reflns_av_R_equivalents 0.0245
_diffrn_reflns_av_sigmaI/netI 0.0502
_diffrn_reflns_av_unetI/netI 0.0530
_diffrn_reflns_Laue_measured_fraction_full 0.993
_diffrn_reflns_Laue_measured_fraction_max 0.985
_diffrn_reflns_limit_h_max 14
_diffrn_reflns_limit_h_min -13
_diffrn_reflns_limit_k_max 14
_diffrn_reflns_limit_k_min -13
_diffrn_reflns_limit_l_max 14
_diffrn_reflns_limit_l_min -11
_diffrn_reflns_number 7859
_diffrn_reflns_point_group_measured_fraction_full 0.993
_diffrn_reflns_point_group_measured_fraction_max 0.985
_diffrn_reflns_theta_full 25.242
_diffrn_reflns_theta_max 26.371
_diffrn_reflns_theta_min 1.909
_diffrn_source 'fine-focus sealed X-ray tube'
_exptl_absorpt_coefficient_mu 0.888
_exptl_absorpt_correction_T_max 1.00000
_exptl_absorpt_correction_T_min 0.86520
_exptl_absorpt_correction_type multi-scan
_exptl_absorpt_process_details
;
CrysAlisPro 1.171.40.81a (Rigaku Oxford Diffraction, 2020)
Empirical absorption correction using spherical harmonics,
implemented in SCALE3 ABSPACK scaling algorithm.
;
_exptl_crystal_colour blue
_exptl_crystal_density_diffrn 1.598
_exptl_crystal_description block
_exptl_crystal_F_000 666
_exptl_crystal_size_max 0.500
_exptl_crystal_size_mid 0.300
_exptl_crystal_size_min 0.250
_refine_diff_density_max 0.336
_refine_diff_density_min -0.349
_refine_diff_density_rms 0.067
_refine_ls_extinction_method none
_refine_ls_goodness_of_fit_ref 1.031
_refine_ls_hydrogen_treatment refall
_refine_ls_matrix_type full
_refine_ls_number_parameters 483
_refine_ls_number_reflns 5412
_refine_ls_number_restraints 0
_refine_ls_restrained_S_all 1.031
_refine_ls_R_factor_all 0.0470
_refine_ls_R_factor_gt 0.0359
_refine_ls_shift/su_max 0.000
_refine_ls_shift/su_mean 0.000
_refine_ls_structure_factor_coef Fsqd
_refine_ls_weighting_details 'w=1/[\s^2^(Fo^2^)+(0.0319P)^2^+0.5581P] where P=(Fo^2^+2Fc^2^)/3'
_refine_ls_weighting_scheme calc
_refine_ls_wR_factor_gt 0.0810
_refine_ls_wR_factor_ref 0.0880
_reflns_Friedel_coverage 0.000
_reflns_number_gt 4547
_reflns_number_total 5412
_reflns_threshold_expression 'I > 2\s(I)'
_cod_data_source_file d1nj01675j2.cif
_cod_data_source_block px241
_cod_depositor_comments 'Adding full bibliography for 7060620--7060640.cif.'
_cod_database_code 7060636
_shelx_space_group_comment
;
The symmetry employed for this shelxl refinement is uniquely defined
by the following loop, which should always be used as a source of
symmetry information in preference to the above space-group names.
They are only intended as comments.
;
_shelx_estimated_absorpt_t_min 0.665
_shelx_estimated_absorpt_t_max 0.809

loop_
_space_group_symop_operation_xyz
'x, y, z'
'-x, -y, -z'

loop_
_atom_site_label
_atom_site_type_symbol
_atom_site_fract_x
_atom_site_fract_y
_atom_site_fract_z
_atom_site_U_iso_or_equiv
_atom_site_adp_type
_atom_site_occupancy
_atom_site_site_symmetry_order
_atom_site_calc_flag
_atom_site_refinement_flags_posn
_atom_site_refinement_flags_adp
_atom_site_refinement_flags_occupancy
_atom_site_disorder_assembly
_atom_site_disorder_group
Cu1 Cu 0.42016(3) 0.44063(3) 0.12689(2) 0.01350(9) Uani 1 1 d . . . . .
O2 O 0.49729(16) 0.30333(15) 0.47002(15) 0.0204(4) Uani 1 1 d . . . . .
O1 O 0.46371(17) 0.48045(19) 0.33663(16) 0.0208(4) Uani 1 1 d . . . . .
O3 O 0.61568(16) 0.19475(16) 0.37627(15) 0.0235(4) Uani 1 1 d . . . . .
O7 O 0.24657(17) 0.36591(18) 0.56279(17) 0.0279(4) Uani 1 1 d . . . . .
O4 O 0.65778(16) 0.23455(16) 0.58017(15) 0.0241(4) Uani 1 1 d . . . . .
O6 O 0.24308(18) 0.51705(17) 0.47829(17) 0.0313(5) Uani 1 1 d . . . . .
N16 N 0.10303(17) 0.60409(18) 0.14503(17) 0.0148(4) Uani 1 1 d . . . . .
N13 N 0.27012(17) 0.53222(18) 0.11805(17) 0.0146(4) Uani 1 1 d . . . . .
N5 N 0.56895(17) 0.34700(17) 0.13210(17) 0.0142(4) Uani 1 1 d . . . . .
N1 N 0.52616(17) 0.59896(18) 0.15666(17) 0.0139(4) Uani 1 1 d . . . . .
N4 N 0.62201(18) 0.77864(17) 0.25110(17) 0.0148(4) Uani 1 1 d . . . . .
N9 N 0.31472(17) 0.28784(18) 0.11203(17) 0.0146(4) Uani 1 1 d . . . . .
O5 O 0.19545(18) 0.33174(18) 0.35884(16) 0.0315(5) Uani 1 1 d . . . . .
N3 N 0.68081(18) 0.72582(18) 0.16734(17) 0.0169(4) Uani 1 1 d . . . . .
N8 N 0.74717(18) 0.27833(18) 0.18225(18) 0.0165(4) Uani 1 1 d . . . . .
N12 N 0.23928(18) 0.13515(18) 0.15670(18) 0.0164(4) Uani 1 1 d . . . . .
N21 N 0.59223(19) 0.24405(18) 0.47531(18) 0.0177(4) Uani 1 1 d . . . . .
N7 N 0.67496(19) 0.19878(19) 0.07345(19) 0.0210(5) Uani 1 1 d . . . . .
N14 N 0.21833(19) 0.58689(18) 0.02515(18) 0.0185(4) Uani 1 1 d . . . . .
N2 N 0.62222(18) 0.61746(18) 0.11042(17) 0.0158(4) Uani 1 1 d . . . . .
N15 N 0.11746(19) 0.63026(19) 0.04029(18) 0.0199(5) Uani 1 1 d . . . . .
N20 N 0.22849(18) 0.40407(19) 0.46627(19) 0.0194(4) Uani 1 1 d . . . . .
N10 N 0.18900(19) 0.26554(19) 0.05145(19) 0.0206(5) Uani 1 1 d . . . . .
N11 N 0.14301(18) 0.1737(2) 0.07792(19) 0.0212(5) Uani 1 1 d . . . . .
N6 N 0.56816(19) 0.24095(19) 0.04388(18) 0.0192(4) Uani 1 1 d . . . . .
C1 C 0.5281(2) 0.7008(2) 0.2433(2) 0.0149(5) Uani 1 1 d . . . . .
C14 C -0.0014(2) 0.6452(2) 0.1887(2) 0.0189(5) Uani 1 1 d . . . . .
C9 C 0.3429(2) 0.2060(2) 0.1770(2) 0.0153(5) Uani 1 1 d . . . . .
C13 C 0.1975(2) 0.5439(2) 0.1911(2) 0.0164(5) Uani 1 1 d . . . . .
C4 C 0.6536(3) 0.9268(3) 0.4610(2) 0.0255(6) Uani 1 1 d . . . . .
C5 C 0.6809(2) 0.3677(2) 0.2167(2) 0.0163(5) Uani 1 1 d . . . . .
C2 C 0.6597(2) 0.9028(2) 0.3298(2) 0.0217(5) Uani 1 1 d . . . . .
C6 C 0.8766(2) 0.2611(3) 0.2389(2) 0.0230(6) Uani 1 1 d . . . . .
C10 C 0.2180(2) 0.0438(2) 0.2183(2) 0.0203(5) Uani 1 1 d . . . . .
C3 C 0.7780(3) 0.9274(3) 0.4375(2) 0.0258(6) Uani 1 1 d . . . . .
C15 C 0.0235(3) 0.7423(3) 0.3092(3) 0.0273(6) Uani 1 1 d . . . . .
C12 C 0.1516(3) -0.0766(3) 0.1360(3) 0.0312(7) Uani 1 1 d . . . . .
C11 C 0.2887(3) -0.0658(2) 0.2052(3) 0.0256(6) Uani 1 1 d . . . . .
C16 C -0.0177(3) 0.6138(3) 0.3008(3) 0.0299(7) Uani 1 1 d . . . . .
C7 C 0.9146(3) 0.2523(4) 0.3707(3) 0.0429(9) Uani 1 1 d . . . . .
C8 C 0.9010(3) 0.1410(3) 0.2657(4) 0.0425(9) Uani 1 1 d . . . . .
H5 H 0.708(2) 0.430(2) 0.287(2) 0.014(6) Uiso 1 1 d . . . . .
H10 H 0.204(2) 0.078(2) 0.296(2) 0.015(6) Uiso 1 1 d . . . . .
H14 H -0.073(2) 0.647(2) 0.120(2) 0.011(6) Uiso 1 1 d . . . . .
H1 H 0.474(2) 0.717(2) 0.296(2) 0.020(7) Uiso 1 1 d . . . . .
H6 H 0.931(2) 0.295(2) 0.207(2) 0.015(6) Uiso 1 1 d . . . . .
H13 H 0.206(2) 0.516(2) 0.260(2) 0.014(6) Uiso 1 1 d . . . . .
H2 H 0.635(2) 0.963(3) 0.286(2) 0.025(7) Uiso 1 1 d . . . . .
H11A H 0.345(3) -0.066(3) 0.159(3) 0.028(7) Uiso 1 1 d . . . . .
H4A H 0.633(3) 0.860(3) 0.489(3) 0.029(7) Uiso 1 1 d . . . . .
H16A H -0.098(3) 0.596(3) 0.299(3) 0.034(8) Uiso 1 1 d . . . . .
H3A H 0.824(3) 0.861(3) 0.450(3) 0.031(8) Uiso 1 1 d . . . . .
H12A H 0.129(2) -0.087(2) 0.045(3) 0.025(7) Uiso 1 1 d . . . . .
H16B H 0.037(3) 0.572(3) 0.340(3) 0.028(8) Uiso 1 1 d . . . . .
H15A H 0.106(3) 0.769(2) 0.353(2) 0.021(7) Uiso 1 1 d . . . . .
H12B H 0.098(2) -0.112(3) 0.171(2) 0.024(7) Uiso 1 1 d . . . . .
H15B H -0.033(3) 0.801(3) 0.314(3) 0.037(8) Uiso 1 1 d . . . . .
H1A H 0.470(2) 0.428(3) 0.369(3) 0.020(8) Uiso 1 1 d . . . . .
H11B H 0.313(2) -0.096(2) 0.268(3) 0.021(7) Uiso 1 1 d . . . . .
H4B H 0.627(2) 1.000(3) 0.492(2) 0.025(7) Uiso 1 1 d . . . . .
H9 H 0.418(3) 0.196(2) 0.226(2) 0.023(7) Uiso 1 1 d . . . . .
H3B H 0.822(3) 1.001(3) 0.454(3) 0.028(7) Uiso 1 1 d . . . . .
H7A H 0.854(3) 0.258(3) 0.407(3) 0.047(10) Uiso 1 1 d . . . . .
H1B H 0.481(3) 0.549(4) 0.394(3) 0.055(11) Uiso 1 1 d . . . . .
H7B H 0.996(3) 0.289(3) 0.425(3) 0.052(10) Uiso 1 1 d . . . . .
H8A H 0.833(3) 0.085(3) 0.241(3) 0.050(10) Uiso 1 1 d . . . . .
H8B H 0.978(3) 0.108(3) 0.249(3) 0.061(11) Uiso 1 1 d . . . . .

loop_
_atom_site_aniso_label
_atom_site_aniso_U_11
_atom_site_aniso_U_22
_atom_site_aniso_U_33
_atom_site_aniso_U_23
_atom_site_aniso_U_13
_atom_site_aniso_U_12
Cu1 0.01482(16) 0.01183(16) 0.01331(16) 0.00260(11) 0.00418(11) 0.00103(11)
O2 0.0233(9) 0.0180(9) 0.0213(9) 0.0056(7) 0.0084(7) 0.0071(7)
O1 0.0318(11) 0.0162(10) 0.0141(9) 0.0050(8) 0.0057(8) 0.0018(8)
O3 0.0277(10) 0.0244(10) 0.0201(9) 0.0022(8) 0.0126(8) 0.0043(8)
O7 0.0321(11) 0.0327(11) 0.0239(10) 0.0148(9) 0.0103(8) 0.0026(9)
O4 0.0264(10) 0.0255(10) 0.0178(9) 0.0080(8) 0.0008(7) 0.0046(8)
O6 0.0434(12) 0.0181(10) 0.0302(11) 0.0076(8) 0.0072(9) 0.0022(9)
N16 0.0148(10) 0.0165(11) 0.0124(10) 0.0033(8) 0.0037(8) 0.0013(8)
N13 0.0160(10) 0.0134(10) 0.0135(10) 0.0032(8) 0.0038(8) -0.0008(8)
N5 0.0171(10) 0.0128(10) 0.0117(10) 0.0016(8) 0.0046(8) -0.0004(8)
N1 0.0153(10) 0.0151(10) 0.0117(9) 0.0046(8) 0.0042(8) 0.0011(8)
N4 0.0200(10) 0.0123(10) 0.0111(10) 0.0025(8) 0.0037(8) 0.0005(8)
N9 0.0129(10) 0.0165(11) 0.0124(10) 0.0023(8) 0.0020(7) 0.0009(8)
O5 0.0360(11) 0.0324(12) 0.0197(10) -0.0068(8) 0.0112(8) -0.0055(9)
N3 0.0184(10) 0.0173(11) 0.0130(10) 0.0008(8) 0.0049(8) -0.0011(8)
N8 0.0159(10) 0.0197(11) 0.0148(10) 0.0052(8) 0.0055(8) 0.0026(8)
N12 0.0174(10) 0.0144(11) 0.0158(10) 0.0041(8) 0.0030(8) -0.0003(8)
N21 0.0218(11) 0.0136(10) 0.0175(11) 0.0050(8) 0.0055(8) -0.0016(8)
N7 0.0235(12) 0.0181(11) 0.0196(11) 0.0027(9) 0.0056(9) 0.0051(9)
N14 0.0219(11) 0.0166(11) 0.0194(11) 0.0075(9) 0.0076(8) 0.0052(9)
N2 0.0161(10) 0.0167(11) 0.0139(10) 0.0028(8) 0.0046(8) -0.0004(8)
N15 0.0224(11) 0.0229(12) 0.0168(11) 0.0086(9) 0.0065(8) 0.0060(9)
N20 0.0167(11) 0.0226(12) 0.0185(11) 0.0036(9) 0.0064(8) 0.0019(9)
N10 0.0190(11) 0.0216(12) 0.0189(11) 0.0077(9) 0.0008(8) -0.0012(9)
N11 0.0155(10) 0.0235(12) 0.0226(11) 0.0095(9) 0.0004(8) -0.0015(9)
N6 0.0223(11) 0.0153(11) 0.0174(10) -0.0001(8) 0.0056(8) 0.0027(9)
C1 0.0183(12) 0.0141(12) 0.0133(11) 0.0048(9) 0.0055(9) 0.0006(10)
C14 0.0152(12) 0.0235(14) 0.0187(13) 0.0067(10) 0.0048(10) 0.0057(10)
C9 0.0164(12) 0.0148(12) 0.0136(12) 0.0031(9) 0.0037(10) 0.0008(10)
C13 0.0178(12) 0.0174(13) 0.0133(12) 0.0050(10) 0.0029(9) 0.0029(10)
C4 0.0364(16) 0.0180(14) 0.0193(14) -0.0020(11) 0.0108(12) -0.0024(12)
C5 0.0178(12) 0.0168(13) 0.0129(12) 0.0025(10) 0.0041(9) -0.0027(10)
C2 0.0320(15) 0.0137(13) 0.0160(13) 0.0001(10) 0.0059(11) -0.0015(11)
C6 0.0146(13) 0.0352(16) 0.0241(14) 0.0127(12) 0.0090(11) 0.0058(11)
C10 0.0282(14) 0.0165(13) 0.0177(13) 0.0052(10) 0.0090(11) -0.0003(11)
C3 0.0297(16) 0.0194(15) 0.0211(14) -0.0020(11) 0.0040(11) -0.0089(12)
C15 0.0198(15) 0.0356(17) 0.0230(14) -0.0007(12) 0.0082(11) 0.0047(13)
C12 0.0396(17) 0.0200(15) 0.0318(17) 0.0073(12) 0.0084(13) -0.0090(13)
C11 0.0381(17) 0.0191(14) 0.0218(14) 0.0089(11) 0.0096(12) 0.0058(12)
C16 0.0232(15) 0.0443(19) 0.0327(16) 0.0193(14) 0.0160(12) 0.0139(14)
C7 0.0179(16) 0.087(3) 0.0300(17) 0.0293(18) 0.0049(13) 0.0088(17)
C8 0.0255(17) 0.048(2) 0.064(2) 0.0352(19) 0.0109(16) 0.0142(16)

loop_
_atom_type_symbol
_atom_type_description
_atom_type_scat_dispersion_real
_atom_type_scat_dispersion_imag
_atom_type_scat_source
C C 0.0033 0.0016 'International Tables Vol C Tables 4.2.6.8 and 6.1.1.4'
H H 0.0000 0.0000 'International Tables Vol C Tables 4.2.6.8 and 6.1.1.4'
Cu Cu 0.3201 1.2651 'International Tables Vol C Tables 4.2.6.8 and 6.1.1.4'
N N 0.0061 0.0033 'International Tables Vol C Tables 4.2.6.8 and 6.1.1.4'
O O 0.0106 0.0060 'International Tables Vol C Tables 4.2.6.8 and 6.1.1.4'

loop_
_geom_angle_atom_site_label_1
_geom_angle_atom_site_label_2
_geom_angle_atom_site_label_3
_geom_angle
_geom_angle_site_symmetry_1
_geom_angle_site_symmetry_3
_geom_angle_publ_flag
N13 Cu1 N5 178.85(8) . . ?
N13 Cu1 N9 89.35(8) . . ?
N5 Cu1 N9 90.24(8) . . ?
N13 Cu1 N1 89.48(8) . . ?
N5 Cu1 N1 91.01(8) . . ?
N9 Cu1 N1 175.32(7) . . ?
N13 Cu1 O1 90.08(7) . . ?
N5 Cu1 O1 90.99(7) . . ?
N9 Cu1 O1 87.85(7) . . ?
N1 Cu1 O1 87.62(7) . . ?
Cu1 O1 H1A 121(2) . . ?
Cu1 O1 H1B 131(2) . . ?
H1A O1 H1B 108(3) . . ?
C13 N16 N15 108.36(19) . . ?
C13 N16 C14 131.81(19) . . ?
N15 N16 C14 119.80(18) . . ?
C13 N13 N14 107.15(18) . . ?
C13 N13 Cu1 128.35(15) . . ?
N14 N13 Cu1 124.30(14) . . ?
C5 N5 N6 106.69(19) . . ?
C5 N5 Cu1 129.91(17) . . ?
N6 N5 Cu1 123.36(14) . . ?
C1 N1 N2 106.27(19) . . ?
C1 N1 Cu1 124.55(15) . . ?
N2 N1 Cu1 128.30(15) . . ?
C1 N4 N3 108.99(19) . . ?
C1 N4 C2 128.9(2) . . ?
N3 N4 C2 122.05(19) . . ?
C9 N9 N10 106.34(19) . . ?
C9 N9 Cu1 128.26(16) . . ?
N10 N9 Cu1 123.94(14) . . ?
N2 N3 N4 106.41(18) . . ?
C5 N8 N7 108.72(19) . . ?
C5 N8 C6 130.1(2) . . ?
N7 N8 C6 121.1(2) . . ?
C9 N12 N11 108.64(18) . . ?
C9 N12 C10 129.4(2) . . ?
N11 N12 C10 121.26(19) . . ?
O3 N21 O4 121.8(2) . . ?
O3 N21 O2 119.44(18) . . ?
O4 N21 O2 118.75(19) . . ?
N6 N7 N8 106.69(19) . . ?
N15 N14 N13 109.58(17) . . ?
N3 N2 N1 109.99(19) . . ?
N14 N15 N16 106.94(17) . . ?
O5 N20 O7 121.0(2) . . ?
O5 N20 O6 119.7(2) . . ?
O7 N20 O6 119.4(2) . . ?
N11 N10 N9 109.85(18) . . ?
N10 N11 N12 106.77(18) . . ?
N7 N6 N5 109.78(19) . . ?
N1 C1 N4 108.3(2) . . ?
N1 C1 H1 127.7(16) . . ?
N4 C1 H1 123.9(16) . . ?
N16 C14 C16 119.3(2) . . ?
N16 C14 C15 119.0(2) . . ?
C16 C14 C15 60.35(19) . . ?
N16 C14 H14 111.3(14) . . ?
C16 C14 H14 120.1(14) . . ?
C15 C14 H14 118.4(15) . . ?
N9 C9 N12 108.4(2) . . ?
N9 C9 H9 128.3(17) . . ?
N12 C9 H9 123.3(17) . . ?
N13 C13 N16 108.0(2) . . ?
N13 C13 H13 128.9(15) . . ?
N16 C13 H13 123.2(15) . . ?
C2 C4 C3 60.02(17) . . ?
C2 C4 H4A 118.6(17) . . ?
C3 C4 H4A 114.9(17) . . ?
C2 C4 H4B 116.0(16) . . ?
C3 C4 H4B 118.5(17) . . ?
H4A C4 H4B 117(2) . . ?
N5 C5 N8 108.1(2) . . ?
N5 C5 H5 126.9(16) . . ?
N8 C5 H5 124.9(16) . . ?
N4 C2 C4 116.6(2) . . ?
N4 C2 C3 118.3(2) . . ?
C4 C2 C3 60.40(18) . . ?
N4 C2 H2 113.7(17) . . ?
C4 C2 H2 118.0(17) . . ?
C3 C2 H2 119.8(17) . . ?
N8 C6 C7 117.8(2) . . ?
N8 C6 C8 116.9(2) . . ?
C7 C6 C8 60.1(2) . . ?
N8 C6 H6 113.2(15) . . ?
C7 C6 H6 121.3(15) . . ?
C8 C6 H6 117.5(15) . . ?
N12 C10 C12 117.2(2) . . ?
N12 C10 C11 118.1(2) . . ?
C12 C10 C11 60.37(19) . . ?
N12 C10 H10 112.3(15) . . ?
C12 C10 H10 120.7(15) . . ?
C11 C10 H10 119.2(15) . . ?
C2 C3 C4 59.58(18) . . ?
C2 C3 H3A 118.1(18) . . ?
C4 C3 H3A 117.2(17) . . ?
C2 C3 H3B 115.2(17) . . ?
C4 C3 H3B 118.0(18) . . ?
H3A C3 H3B 117(2) . . ?
C14 C15 C16 59.41(18) . . ?
C14 C15 H15A 116.0(17) . . ?
C16 C15 H15A 115.6(17) . . ?
C14 C15 H15B 118.3(19) . . ?
C16 C15 H15B 119.0(19) . . ?
H15A C15 H15B 116(3) . . ?
C10 C12 C11 59.98(18) . . ?
C10 C12 H12A 116.4(16) . . ?
C11 C12 H12A 116.7(15) . . ?
C10 C12 H12B 113.2(17) . . ?
C11 C12 H12B 115.6(15) . . ?
H12A C12 H12B 120(2) . . ?
C10 C11 C12 59.66(18) . . ?
C10 C11 H11A 114.8(17) . . ?
C12 C11 H11A 117.8(17) . . ?
C10 C11 H11B 118.6(18) . . ?
C12 C11 H11B 119.3(17) . . ?
H11A C11 H11B 115(2) . . ?
C14 C16 C15 60.24(18) . . ?
C14 C16 H16A 116.8(17) . . ?
C15 C16 H16A 118.1(19) . . ?
C14 C16 H16B 118.6(18) . . ?
C15 C16 H16B 117.9(19) . . ?
H16A C16 H16B 115(2) . . ?
C6 C7 C8 60.2(2) . . ?
C6 C7 H7A 116(2) . . ?
C8 C7 H7A 116(2) . . ?
C6 C7 H7B 118.6(19) . . ?
C8 C7 H7B 120(2) . . ?
H7A C7 H7B 115(3) . . ?
C7 C8 C6 59.7(2) . . ?
C7 C8 H8A 120(2) . . ?
C6 C8 H8A 116(2) . . ?
C7 C8 H8B 119(2) . . ?
C6 C8 H8B 115(2) . . ?
H8A C8 H8B 115(3) . . ?

loop_
_geom_bond_atom_site_label_1
_geom_bond_atom_site_label_2
_geom_bond_distance
_geom_bond_site_symmetry_2
_geom_bond_publ_flag
Cu1 N13 1.9909(19) . ?
Cu1 N5 1.9951(19) . ?
Cu1 N9 2.0127(19) . ?
Cu1 N1 2.0235(19) . ?
Cu1 O1 2.2354(17) . ?
O2 N21 1.268(2) . ?
O1 H1A 0.77(3) . ?
O1 H1B 0.86(4) . ?
O3 N21 1.240(2) . ?
O7 N20 1.251(2) . ?
O4 N21 1.246(2) . ?
O6 N20 1.254(3) . ?
N16 C13 1.326(3) . ?
N16 N15 1.358(2) . ?
N16 C14 1.447(3) . ?
N13 C13 1.315(3) . ?
N13 N14 1.357(2) . ?
N5 C5 1.317(3) . ?
N5 N6 1.364(3) . ?
N1 C1 1.318(3) . ?
N1 N2 1.364(3) . ?
N4 C1 1.324(3) . ?
N4 N3 1.349(3) . ?
N4 C2 1.446(3) . ?
N9 C9 1.318(3) . ?
N9 N10 1.363(3) . ?
O5 N20 1.243(3) . ?
N3 N2 1.295(3) . ?
N8 C5 1.322(3) . ?
N8 N7 1.357(3) . ?
N8 C6 1.447(3) . ?
N12 C9 1.322(3) . ?
N12 N11 1.351(3) . ?
N12 C10 1.441(3) . ?
N7 N6 1.285(3) . ?
N14 N15 1.285(3) . ?
N10 N11 1.288(3) . ?
C1 H1 0.96(3) . ?
C14 C16 1.473(3) . ?
C14 C15 1.486(4) . ?
C14 H14 0.95(2) . ?
C9 H9 0.90(3) . ?
C13 H13 0.90(2) . ?
C4 C2 1.484(3) . ?
C4 C3 1.496(4) . ?
C4 H4A 0.94(3) . ?
C4 H4B 0.91(3) . ?
C5 H5 0.90(3) . ?
C2 C3 1.490(4) . ?
C2 H2 0.94(3) . ?
C6 C7 1.477(4) . ?
C6 C8 1.483(4) . ?
C6 H6 0.92(2) . ?
C10 C12 1.486(4) . ?
C10 C11 1.491(4) . ?
C10 H10 0.94(2) . ?
C3 H3A 0.94(3) . ?
C3 H3B 0.90(3) . ?
C15 C16 1.487(4) . ?
C15 H15A 0.91(3) . ?
C15 H15B 0.94(3) . ?
C12 C11 1.497(4) . ?
C12 H12A 0.97(3) . ?
C12 H12B 0.95(3) . ?
C11 H11A 0.93(3) . ?
C11 H11B 0.85(2) . ?
C16 H16A 0.92(3) . ?
C16 H16B 0.87(3) . ?
C7 C8 1.482(5) . ?
C7 H7A 0.89(3) . ?
C7 H7B 0.95(3) . ?
C8 H8A 0.90(4) . ?
C8 H8B 1.00(4) . ?

loop_
_geom_contact_atom_site_label_1
_geom_contact_atom_site_label_2
_geom_contact_distance
_geom_contact_site_symmetry_1
_geom_contact_site_symmetry_2
_geom_contact_publ_flag
? ? ? ? ? ?

loop_
_geom_hbond_atom_site_label_D
_geom_hbond_atom_site_label_H
_geom_hbond_atom_site_label_A
_geom_hbond_distance_DH
_geom_hbond_distance_HA
_geom_hbond_distance_DA
_geom_hbond_angle_DHA
_geom_hbond_site_symmetry_A
O1 H1A O2 0.77(3) 2.01(3) 2.781(2) 174(3) .

loop_
_geom_torsion_atom_site_label_1
_geom_torsion_atom_site_label_2
_geom_torsion_atom_site_label_3
_geom_torsion_atom_site_label_4
_geom_torsion
_geom_torsion_site_symmetry_1
_geom_torsion_site_symmetry_2
_geom_torsion_site_symmetry_3
_geom_torsion_site_symmetry_4
_geom_torsion_publ_flag
C1 N4 N3 N2 0.0(2) . . . . ?
C2 N4 N3 N2 -178.09(19) . . . . ?
C5 N8 N7 N6 0.4(2) . . . . ?
C6 N8 N7 N6 -176.97(19) . . . . ?
C13 N13 N14 N15 -0.2(3) . . . . ?
Cu1 N13 N14 N15 175.08(16) . . . . ?
N4 N3 N2 N1 -0.3(2) . . . . ?
C1 N1 N2 N3 0.5(2) . . . . ?
Cu1 N1 N2 N3 -169.00(14) . . . . ?
N13 N14 N15 N16 0.2(3) . . . . ?
C13 N16 N15 N14 -0.2(3) . . . . ?
C14 N16 N15 N14 178.1(2) . . . . ?
C9 N9 N10 N11 -0.4(3) . . . . ?
Cu1 N9 N10 N11 -167.58(16) . . . . ?
N9 N10 N11 N12 0.0(3) . . . . ?
C9 N12 N11 N10 0.3(3) . . . . ?
C10 N12 N11 N10 171.6(2) . . . . ?
N8 N7 N6 N5 -0.3(2) . . . . ?
C5 N5 N6 N7 0.1(2) . . . . ?
Cu1 N5 N6 N7 -177.73(14) . . . . ?
N2 N1 C1 N4 -0.5(2) . . . . ?
Cu1 N1 C1 N4 169.50(13) . . . . ?
N3 N4 C1 N1 0.3(2) . . . . ?
C2 N4 C1 N1 178.2(2) . . . . ?
C13 N16 C14 C16 -3.6(4) . . . . ?
N15 N16 C14 C16 178.6(2) . . . . ?
C13 N16 C14 C15 66.7(4) . . . . ?
N15 N16 C14 C15 -111.1(3) . . . . ?
N10 N9 C9 N12 0.6(3) . . . . ?
Cu1 N9 C9 N12 167.05(15) . . . . ?
N11 N12 C9 N9 -0.6(3) . . . . ?
C10 N12 C9 N9 -170.9(2) . . . . ?
N14 N13 C13 N16 0.1(3) . . . . ?
Cu1 N13 C13 N16 -174.95(16) . . . . ?
N15 N16 C13 N13 0.1(3) . . . . ?
C14 N16 C13 N13 -177.9(2) . . . . ?
N6 N5 C5 N8 0.2(2) . . . . ?
Cu1 N5 C5 N8 177.76(14) . . . . ?
N7 N8 C5 N5 -0.3(2) . . . . ?
C6 N8 C5 N5 176.7(2) . . . . ?
C1 N4 C2 C4 39.8(3) . . . . ?
N3 N4 C2 C4 -142.5(2) . . . . ?
C1 N4 C2 C3 108.9(3) . . . . ?
N3 N4 C2 C3 -73.5(3) . . . . ?
C3 C4 C2 N4 109.1(3) . . . . ?
C5 N8 C6 C7 60.0(4) . . . . ?
N7 N8 C6 C7 -123.4(3) . . . . ?
C5 N8 C6 C8 128.6(3) . . . . ?
N7 N8 C6 C8 -54.7(3) . . . . ?
C9 N12 C10 C12 -132.8(3) . . . . ?
N11 N12 C10 C12 57.9(3) . . . . ?
C9 N12 C10 C11 -63.7(3) . . . . ?
N11 N12 C10 C11 127.1(3) . . . . ?
N4 C2 C3 C4 -106.1(3) . . . . ?
N16 C14 C15 C16 -109.2(2) . . . . ?
N12 C10 C12 C11 108.5(3) . . . . ?
N12 C10 C11 C12 -107.0(3) . . . . ?
N16 C14 C16 C15 108.7(3) . . . . ?
N8 C6 C7 C8 106.6(3) . . . . ?
N8 C6 C8 C7 -108.2(3) . . . . ?
